data_7045814
loop_
_publ_author_name
'Johnson, Andrew Lee'
'Ahmet, Ibrahim Y.'
'Hill, Michael S.'
'Raithby, Paul R.'

_publ_section_title
;
 Tin Guanidinato Complexes: Oxidative Control of Sn, SnS, SnSe and SnTe
 Thin Film Deposition
;
_journal_name_full 'Dalton Transactions'
_journal_paper_doi 10.1039/C8DT00773J
_journal_year 2018
_chemical_formula_moiety 'C30 H56 N6 S4 Sn, 0.17(C6 H14)'
_chemical_formula_sum 'C31 H58.33 N6 S4 Sn'
_chemical_formula_weight 762.10
_chemical_name_systematic
;
 ?
;
_space_group_crystal_system monoclinic
_space_group_IT_number 15
_space_group_name_Hall '-C 2yc'
_space_group_name_H-M_alt 'C 1 2/c 1'
_symmetry_space_group_name_Hall '-C 2yc'
_symmetry_space_group_name_H-M 'C 1 2/c 1'
_atom_sites_solution_hydrogens geom
_atom_sites_solution_primary direct
_audit_creation_date 2017-12-19
_audit_creation_method
;
Olex2 1.2
(compiled 2017.08.10 svn.r3458 for OlexSys, GUI svn.r5381)
;
_audit_update_record
;
2018-01-03 deposited with the CCDC.
2018-03-06 downloaded from the CCDC.
;
_cell_angle_alpha 90
_cell_angle_beta 106.4110(7)
_cell_angle_gamma 90
_cell_formula_units_Z 16
_cell_length_a 34.0180(6)
_cell_length_b 10.6170(2)
_cell_length_c 43.7820(8)
_cell_measurement_reflns_used 113335
_cell_measurement_temperature 150.15
_cell_measurement_theta_max 27.56
_cell_measurement_theta_min 0.970
_cell_volume 15168.5(5)
_computing_cell_refinement KappaCCD
_computing_data_collection KappaCCD
_computing_data_reduction 'Denzo and Scalepak (Otwinowski & Minor, 1997)'
_computing_molecular_graphics 'Olex2 (Dolomanov et al., 2009)'
_computing_publication_material 'Olex2 (Dolomanov et al., 2009)'
_computing_structure_refinement 'ShelXL (Sheldrick, 2015)'
_computing_structure_solution 'SIR2004 (Burla et al., 2007)'
_diffrn_ambient_temperature 150.15
_diffrn_measured_fraction_theta_full 0.991
_diffrn_measured_fraction_theta_max 0.991
_diffrn_measurement_device_type 'Kappa Nonius'
_diffrn_measurement_method 'omega and phi scans'
_diffrn_radiation_type MoK\a
_diffrn_radiation_wavelength 0.71073
_diffrn_reflns_av_R_equivalents 0.0988
_diffrn_reflns_av_unetI/netI 0.0542
_diffrn_reflns_Laue_measured_fraction_full 0.991
_diffrn_reflns_Laue_measured_fraction_max 0.991
_diffrn_reflns_limit_h_max 40
_diffrn_reflns_limit_h_min -44
_diffrn_reflns_limit_k_max 13
_diffrn_reflns_limit_k_min -13
_diffrn_reflns_limit_l_max 56
_diffrn_reflns_limit_l_min -56
_diffrn_reflns_number 109659
_diffrn_reflns_point_group_measured_fraction_full 0.991
_diffrn_reflns_point_group_measured_fraction_max 0.991
_diffrn_reflns_theta_full 25.242
_diffrn_reflns_theta_max 27.561
_diffrn_reflns_theta_min 1.248
_diffrn_source 'Sealed tube'
_diffrn_standards_decay_% 0
_diffrn_standards_interval_count 0
_diffrn_standards_interval_time 0
_diffrn_standards_number 0
_exptl_absorpt_coefficient_mu 0.923
_exptl_absorpt_correction_T_max 0.917
_exptl_absorpt_correction_T_min 0.689
_exptl_absorpt_correction_type multi-scan
_exptl_absorpt_process_details 'SOTRAV, Blessing (1985)'
_exptl_crystal_colour 'clear light yellow'
_exptl_crystal_colour_lustre clear
_exptl_crystal_colour_modifier light
_exptl_crystal_colour_primary yellow
_exptl_crystal_density_diffrn 1.335
_exptl_crystal_description block
_exptl_crystal_F_000 6405
_exptl_crystal_size_max 0.2
_exptl_crystal_size_mid 0.2
_exptl_crystal_size_min 0.2
_exptl_transmission_factor_max 0.917
_exptl_transmission_factor_min 0.689
_refine_diff_density_max 1.296
_refine_diff_density_min -1.062
_refine_diff_density_rms 0.143
_refine_ls_extinction_coef 0.00121(9)
_refine_ls_extinction_expression Fc^*^=kFc[1+0.001xFc^2^\l^3^/sin(2\q)]^-1/4^
_refine_ls_extinction_method SHELXL
_refine_ls_goodness_of_fit_ref 0.924
_refine_ls_hydrogen_treatment constr
_refine_ls_matrix_type full
_refine_ls_number_parameters 779
_refine_ls_number_reflns 17377
_refine_ls_number_restraints 201
_refine_ls_restrained_S_all 0.923
_refine_ls_R_factor_all 0.0686
_refine_ls_R_factor_gt 0.0449
_refine_ls_shift/su_max 0.002
_refine_ls_shift/su_mean 0.000
_refine_ls_structure_factor_coef Fsqd
_refine_ls_weighting_details 'w=1/[\s^2^(Fo^2^)+(0.1209P)^2^] where P=(Fo^2^+2Fc^2^)/3'
_refine_ls_weighting_scheme calc
_refine_ls_wR_factor_gt 0.1306
_refine_ls_wR_factor_ref 0.1546
_reflns_Friedel_coverage 0.000
_reflns_number_gt 13069
_reflns_number_total 17416
_reflns_threshold_expression 'I > 2\s(I)'
_cod_data_source_file c8dt00773j2.cif
_cod_data_source_block 11
_cod_database_code 7045814
_shelxl_version_number 2013-4
_shelx_space_group_comment
;
The symmetry employed for this shelxl refinement is uniquely defined
by the following loop, which should always be used as a source of
symmetry information in preference to the above space-group names.
They are only intended as comments.
;
_shelx_estimated_absorpt_t_max 0.837
_shelx_estimated_absorpt_t_min 0.837
_olex2_refinement_description
;
1. Fixed Uiso
 At 1.2 times of:
  All C(H) groups, All C(H,H) groups
 At 1.5 times of:
  All C(H,H,H) groups
2. Restrained distances
 C121-C122 \\sim C122-C123 \\sim C123-C124 \\sim C124-C125 \\sim C125-C126
\\sim C126-C121
 with sigma of 0.02
 C127-C128 \\sim C128-C129 \\sim C129-C130 \\sim C130-C131 \\sim C131-C132
\\sim C132-C127
 with sigma of 0.02
 C221-C222 \\sim C222-C223 \\sim C223-C224 \\sim C224-C225 \\sim C225-C226
\\sim C226-C221
 with sigma of 0.02
 C227-C228 \\sim C228-C229 \\sim C229-C230 \\sim C230-C231 \\sim C231-C232
\\sim C232-C227
 with sigma of 0.02
3. Same fragment restrains
{C421, C422, C423, C424, C425, C426} sigma for 1-2: 0.02, 1-3: 0.04
as
{C221, C222, C223, C224, C225, C226}
{C421, C422, C423, C424, C425, C426} sigma for 1-2: 0.02, 1-3: 0.04
as
{C227, C228, C229, C230, C231, C232}
4. Others
 Sof(C127)=Sof(H127)=Sof(C128)=Sof(H12K)=Sof(H12L)=Sof(C129)=Sof(H12M)=
 Sof(H12N)=Sof(C130)=Sof(H13A)=Sof(H13B)=Sof(C131)=Sof(H13C)=Sof(H13D)=
 Sof(C132)=Sof(H13E)=Sof(H13F)=1-FVAR(1)
 Sof(C121)=Sof(H121)=Sof(C122)=Sof(H12A)=Sof(H12B)=Sof(C123)=Sof(H12C)=
 Sof(H12D)=Sof(C124)=Sof(H12E)=Sof(H12F)=Sof(C125)=Sof(H12G)=Sof(H12H)=
 Sof(C126)=Sof(H12I)=Sof(H12J)=FVAR(1)
 Sof(C227)=Sof(H227)=Sof(C228)=Sof(H22K)=Sof(H22L)=Sof(C229)=Sof(H22M)=
 Sof(H22N)=Sof(C230)=Sof(H23A)=Sof(H23B)=Sof(C231)=Sof(H23C)=Sof(H23D)=
 Sof(C232)=Sof(H23E)=Sof(H23F)=1-FVAR(2)
 Sof(C221)=Sof(H221)=Sof(C222)=Sof(H22A)=Sof(H22B)=Sof(C223)=Sof(H22C)=
 Sof(H22D)=Sof(C224)=Sof(H22E)=Sof(H22F)=Sof(C225)=Sof(H22G)=Sof(H22H)=
 Sof(C226)=Sof(H22I)=Sof(H22J)=FVAR(2)
 Fixed Sof: C61(0.33333) H61A(0.33333) H61B(0.33333) H61C(0.33333)
 C62(0.33333) H62A(0.33333) H62B(0.33333) C63(0.33333) H63A(0.33333)
 H63B(0.33333) C64(0.33333) H64A(0.33333) H64B(0.33333) C65(0.33333)
 H65A(0.33333) H65B(0.33333) C66(0.33333) H66A(0.33333) H66B(0.33333)
 H66C(0.33333)
5.a Ternary CH refined with riding coordinates:
 C111(H111), C121(H121), C127(H127), C211(H211), C221(H221), C227(H227),
 C311(H311), C321(H321), C411(H411), C421(H421)
5.b Secondary CH2 refined with riding coordinates:
 C112(H11A,H11B), C113(H11C,H11D), C114(H11E,H11F), C115(H11G,H11H), C116(H11I,
 H11J), C122(H12A,H12B), C123(H12C,H12D), C124(H12E,H12F), C125(H12G,H12H),
 C126(H12I,H12J), C128(H12K,H12L), C129(H12M,H12N), C130(H13A,H13B), C131(H13C,
 H13D), C132(H13E,H13F), C212(H21A,H21B), C213(H21C,H21D), C214(H21E,H21F),
 C215(H21G,H21H), C216(H21I,H21J), C222(H22A,H22B), C223(H22C,H22D), C224(H22E,
 H22F), C225(H22G,H22H), C226(H22I,H22J), C228(H22K,H22L), C229(H22M,H22N),
 C230(H23A,H23B), C231(H23C,H23D), C232(H23E,H23F), C312(H31A,H31B), C313(H31C,
 H31D), C314(H31E,H31F), C315(H31G,H31H), C316(H31I,H31J), C322(H32A,H32B),
 C323(H32C,H32D), C324(H32E,H32F), C325(H32G,H32H), C326(H32I,H32J), C412(H41A,
 H41B), C413(H41C,H41D), C414(H41E,H41F), C415(H41G,H41H), C416(H41I,H41J),
 C422(H42A,H42B), C423(H42C,H42D), C424(H42E,H42F), C425(H42G,H42H), C426(H42I,
 H42J), C62(H62A,H62B), C63(H63A,H63B), C64(H64A,H64B), C65(H65A,H65B)
5.c Idealised Me refined as rotating group:
 C1(H1A,H1B,H1C), C2(H2A,H2B,H2C), C3(H3A,H3B,H3C), C4(H4A,H4B,H4C), C5(H5A,
 H5B,H5C), C6(H6A,H6B,H6C), C7(H7A,H7B,H7C), C8(H8A,H8B,H8C), C61(H61A,H61B,
 H61C), C66(H66A,H66B,H66C)
;
_olex2_submission_special_instructions 'No special instructions were received'

loop_
_space_group_symop_operation_xyz
'x, y, z'
'-x, y, -z+1/2'
'x+1/2, y+1/2, z'
'-x+1/2, y+1/2, -z+1/2'
'-x, -y, -z'
'x, -y, z-1/2'
'-x+1/2, -y+1/2, -z'
'x+1/2, -y+1/2, z-1/2'

loop_
_atom_site_label
_atom_site_type_symbol
_atom_site_fract_x
_atom_site_fract_y
_atom_site_fract_z
_atom_site_U_iso_or_equiv
_atom_site_adp_type
_atom_site_occupancy
_atom_site_site_symmetry_order
_atom_site_calc_flag
_atom_site_refinement_flags_posn
_atom_site_refinement_flags_occupancy
_atom_site_disorder_assembly
_atom_site_disorder_group
Sn1 Sn 0.21129(2) 0.53606(2) 0.35276(2) 0.03620(9) Uani 1 1 d . . . .
S1 S 0.28362(3) 0.61504(8) 0.37157(2) 0.0412(2) Uani 1 1 d . . . .
S2 S 0.31717(3) 0.45167(9) 0.37485(2) 0.0468(2) Uani 1 1 d . . . .
S3 S 0.28998(3) 0.36255(10) 0.33272(3) 0.0545(2) Uani 1 1 d . . . .
S4 S 0.23200(3) 0.32500(9) 0.33606(2) 0.0490(2) Uani 1 1 d . . . .
C1 C 0.13102(13) 0.4322(4) 0.42611(10) 0.0578(10) Uani 1 1 d . . . .
H1A H 0.1463 0.5116 0.4305 0.087 Uiso 1 1 calc GR . . .
H1B H 0.1406 0.3755 0.4444 0.087 Uiso 1 1 calc GR . . .
H1C H 0.1017 0.4489 0.4225 0.087 Uiso 1 1 calc GR . . .
C2 C 0.11593(15) 0.2566(4) 0.38774(13) 0.0722(14) Uani 1 1 d . . . .
H2A H 0.1243 0.2222 0.3698 0.108 Uiso 1 1 calc GR . . .
H2B H 0.0863 0.2725 0.3811 0.108 Uiso 1 1 calc GR . . .
H2C H 0.1225 0.1961 0.4054 0.108 Uiso 1 1 calc GR . . .
C3 C 0.18590(13) 0.9814(4) 0.31851(11) 0.0558(10) Uani 1 1 d . . . .
H3A H 0.2092 0.9718 0.3376 0.084 Uiso 1 1 calc GR . . .
H3B H 0.1644 1.0312 0.3238 0.084 Uiso 1 1 calc GR . . .
H3C H 0.1949 1.0245 0.3019 0.084 Uiso 1 1 calc GR . . .
C4 C 0.13864(14) 0.8566(5) 0.27623(10) 0.0679(12) Uani 1 1 d . . . .
H4A H 0.1272 0.7716 0.2718 0.102 Uiso 1 1 calc GR . . .
H4B H 0.1511 0.8818 0.2596 0.102 Uiso 1 1 calc GR . . .
H4C H 0.1167 0.9157 0.2767 0.102 Uiso 1 1 calc GR . . .
N1 N 0.13761(11) 0.3741(3) 0.39811(9) 0.0542(8) Uani 1 1 d . . . .
N2 N 0.16974(10) 0.8576(3) 0.30708(7) 0.0515(8) Uani 1 1 d . . . .
N11 N 0.19927(9) 0.4792(3) 0.39707(7) 0.0438(7) Uani 1 1 d . . . .
N12 N 0.15322(9) 0.4398(3) 0.35046(7) 0.0418(6) Uani 1 1 d . . . .
N21 N 0.19268(9) 0.7352(3) 0.35443(6) 0.0391(6) Uani 1 1 d . . . .
N22 N 0.18951(9) 0.6420(3) 0.30834(6) 0.0409(6) Uani 1 1 d . . . .
C11 C 0.16268(11) 0.4284(3) 0.38210(9) 0.0442(8) Uani 1 1 d . . . .
C21 C 0.18385(10) 0.7486(3) 0.32302(8) 0.0404(7) Uani 1 1 d . . . .
C31 C 0.38075(10) 0.9530(3) 0.39044(8) 0.0338(7) Uani 1 1 d . . . .
C41 C 0.47869(10) 0.6541(3) 0.40022(9) 0.0416(8) Uani 1 1 d . . . .
C111 C 0.22320(12) 0.4305(4) 0.42828(9) 0.0484(9) Uani 1 1 d . . . .
H111 H 0.2032 0.3947 0.4388 0.058 Uiso 1 1 calc R . . .
C112 C 0.25232(14) 0.3260(4) 0.42624(10) 0.0602(11) Uani 1 1 d . . . .
H11A H 0.2729 0.3578 0.4160 0.072 Uiso 1 1 calc R . . .
H11B H 0.2370 0.2568 0.4129 0.072 Uiso 1 1 calc R . . .
C113 C 0.27390(14) 0.2763(4) 0.45927(11) 0.0633(11) Uani 1 1 d . . . .
H11C H 0.2536 0.2349 0.4683 0.076 Uiso 1 1 calc R . . .
H11D H 0.2943 0.2121 0.4576 0.076 Uiso 1 1 calc R . . .
C114 C 0.29506(14) 0.3792(4) 0.48132(12) 0.0675(13) Uani 1 1 d . . . .
H11E H 0.3060 0.3445 0.5031 0.081 Uiso 1 1 calc R . . .
H11F H 0.3185 0.4106 0.4743 0.081 Uiso 1 1 calc R . . .
C115 C 0.26718(17) 0.4860(5) 0.48222(11) 0.0787(15) Uani 1 1 d . . . .
H11G H 0.2833 0.5552 0.4950 0.094 Uiso 1 1 calc R . . .
H11H H 0.2466 0.4582 0.4928 0.094 Uiso 1 1 calc R . . .
C116 C 0.24507(16) 0.5359(4) 0.44896(10) 0.0651(12) Uani 1 1 d . . . .
H11I H 0.2251 0.6016 0.4506 0.078 Uiso 1 1 calc R . . .
H11J H 0.2652 0.5746 0.4393 0.078 Uiso 1 1 calc R . . .
C121 C 0.1141(4) 0.4222(9) 0.3330(3) 0.042(3) Uiso 0.527(4) 1 d D P A 1
H121 H 0.0963 0.4100 0.3475 0.051 Uiso 0.527(4) 1 calc R P A 1
C122 C 0.1117(2) 0.3051(6) 0.31212(16) 0.0478(17) Uiso 0.527(4) 1 d D P A 1
H12A H 0.1293 0.3170 0.2978 0.057 Uiso 0.527(4) 1 calc R P A 1
H12B H 0.1219 0.2310 0.3258 0.057 Uiso 0.527(4) 1 calc R P A 1
C123 C 0.0678(2) 0.2816(7) 0.29246(19) 0.061(2) Uiso 0.527(4) 1 d D P A 1
H12C H 0.0667 0.2065 0.2788 0.073 Uiso 0.527(4) 1 calc R P A 1
H12D H 0.0503 0.2657 0.3067 0.073 Uiso 0.527(4) 1 calc R P A 1
C124 C 0.0525(3) 0.3960(7) 0.2720(2) 0.060(2) Uiso 0.527(4) 1 d D P A 1
H12E H 0.0237 0.3821 0.2595 0.072 Uiso 0.527(4) 1 calc R P A 1
H12F H 0.0690 0.4074 0.2568 0.072 Uiso 0.527(4) 1 calc R P A 1
C125 C 0.0552(3) 0.5150(8) 0.2920(2) 0.065(2) Uani 0.527(4) 1 d D P A 1
H12G H 0.0373 0.5062 0.3062 0.078 Uiso 0.527(4) 1 calc R P A 1
H12H H 0.0455 0.5882 0.2779 0.078 Uiso 0.527(4) 1 calc R P A 1
C126 C 0.0993(2) 0.5369(7) 0.31188(18) 0.0498(18) Uiso 0.527(4) 1 d D P A 1
H12I H 0.1170 0.5503 0.2977 0.060 Uiso 0.527(4) 1 calc R P A 1
H12J H 0.1008 0.6130 0.3252 0.060 Uiso 0.527(4) 1 calc R P A 1
C127 C 0.1090(3) 0.4422(10) 0.3265(2) 0.037(2) Uani 0.473(4) 1 d D P A 2
H127 H 0.0936 0.3682 0.3313 0.045 Uiso 0.473(4) 1 calc R P A 2
C128 C 0.1097(2) 0.4313(7) 0.29228(15) 0.0402(17) Uiso 0.473(4) 1 d D P A 2
H12K H 0.1222 0.3496 0.2894 0.048 Uiso 0.473(4) 1 calc R P A 2
H12L H 0.1273 0.4990 0.2877 0.048 Uiso 0.473(4) 1 calc R P A 2
C129 C 0.0672(2) 0.4402(7) 0.26823(19) 0.0454(18) Uiso 0.473(4) 1 d D P A 2
H12M H 0.0699 0.4410 0.2463 0.054 Uiso 0.473(4) 1 calc R P A 2
H12N H 0.0506 0.3659 0.2704 0.054 Uiso 0.473(4) 1 calc R P A 2
C130 C 0.0458(3) 0.5601(7) 0.27412(19) 0.0471(19) Uiso 0.473(4) 1 d D P A 2
H13A H 0.0609 0.6341 0.2696 0.057 Uiso 0.473(4) 1 calc R P A 2
H13B H 0.0178 0.5626 0.2593 0.057 Uiso 0.473(4) 1 calc R P A 2
C131 C 0.0432(2) 0.5682(8) 0.30799(18) 0.050(2) Uiso 0.473(4) 1 d D P A 2
H13C H 0.0263 0.4982 0.3122 0.060 Uiso 0.473(4) 1 calc R P A 2
H13D H 0.0302 0.6486 0.3111 0.060 Uiso 0.473(4) 1 calc R P A 2
C132 C 0.0862(2) 0.5607(7) 0.33105(18) 0.0447(18) Uiso 0.473(4) 1 d D P A 2
H13E H 0.1021 0.6354 0.3280 0.054 Uiso 0.473(4) 1 calc R P A 2
H13F H 0.0841 0.5628 0.3531 0.054 Uiso 0.473(4) 1 calc R P A 2
C211 C 0.17865(10) 0.8206(3) 0.37538(8) 0.0406(7) Uani 1 1 d . . . .
H211 H 0.1643 0.8929 0.3622 0.049 Uiso 1 1 calc R . . .
C212 C 0.14890(12) 0.7598(4) 0.39106(9) 0.0493(9) Uani 1 1 d . . . .
H21A H 0.1624 0.6873 0.4041 0.059 Uiso 1 1 calc R . . .
H21B H 0.1248 0.7279 0.3744 0.059 Uiso 1 1 calc R . . .
C213 C 0.13481(13) 0.8532(4) 0.41208(10) 0.0577(10) Uani 1 1 d . . . .
H21C H 0.1196 0.9228 0.3988 0.069 Uiso 1 1 calc R . . .
H21D H 0.1159 0.8106 0.4223 0.069 Uiso 1 1 calc R . . .
C214 C 0.17078(15) 0.9065(4) 0.43747(11) 0.0618(11) Uani 1 1 d . . . .
H21E H 0.1843 0.8383 0.4521 0.074 Uiso 1 1 calc R . . .
H21F H 0.1609 0.9704 0.4500 0.074 Uiso 1 1 calc R . . .
C215 C 0.20146(14) 0.9663(4) 0.42258(10) 0.0588(11) Uani 1 1 d . . . .
H21G H 0.2256 0.9953 0.4396 0.071 Uiso 1 1 calc R . . .
H21H H 0.1889 1.0407 0.4099 0.071 Uiso 1 1 calc R . . .
C216 C 0.21520(11) 0.8729(4) 0.40102(9) 0.0478(9) Uani 1 1 d . . . .
H21I H 0.2341 0.9156 0.3908 0.057 Uiso 1 1 calc R . . .
H21J H 0.2303 0.8026 0.4140 0.057 Uiso 1 1 calc R . . .
C221 C 0.20015(19) 0.6595(7) 0.27858(15) 0.0353(16) Uiso 0.572(8) 1 d D P B 1
H221 H 0.1807 0.7218 0.2652 0.042 Uiso 0.572(8) 1 calc R P B 1
C222 C 0.1945(2) 0.5345(7) 0.26109(17) 0.0506(19) Uiso 0.572(8) 1 d D P B 1
H22A H 0.1654 0.5088 0.2561 0.061 Uiso 0.572(8) 1 calc R P B 1
H22B H 0.2112 0.4694 0.2751 0.061 Uiso 0.572(8) 1 calc R P B 1
C223 C 0.2070(2) 0.5419(8) 0.23016(17) 0.0544(19) Uiso 0.572(8) 1 d D P B 1
H22C H 0.2056 0.4568 0.2207 0.065 Uiso 0.572(8) 1 calc R P B 1
H22D H 0.1875 0.5969 0.2148 0.065 Uiso 0.572(8) 1 calc R P B 1
C224 C 0.2496(2) 0.5932(8) 0.2362(2) 0.055(2) Uiso 0.572(8) 1 d D P B 1
H22E H 0.2693 0.5321 0.2493 0.066 Uiso 0.572(8) 1 calc R P B 1
H22F H 0.2560 0.6031 0.2157 0.066 Uiso 0.572(8) 1 calc R P B 1
C225 C 0.2548(2) 0.7184(8) 0.25315(17) 0.057(2) Uiso 0.572(8) 1 d D P B 1
H22G H 0.2372 0.7821 0.2392 0.069 Uiso 0.572(8) 1 calc R P B 1
H22H H 0.2836 0.7463 0.2576 0.069 Uiso 0.572(8) 1 calc R P B 1
C226 C 0.2433(2) 0.7096(7) 0.28433(15) 0.0493(17) Uiso 0.572(8) 1 d D P B 1
H22I H 0.2627 0.6532 0.2992 0.059 Uiso 0.572(8) 1 calc R P B 1
H22J H 0.2452 0.7941 0.2942 0.059 Uiso 0.572(8) 1 calc R P B 1
C227 C 0.2015(2) 0.6199(9) 0.27782(19) 0.031(2) Uiso 0.428(8) 1 d D P B 2
H227 H 0.1866 0.6851 0.2624 0.037 Uiso 0.428(8) 1 calc R P B 2
C228 C 0.1869(3) 0.4940(9) 0.2627(2) 0.043(2) Uiso 0.428(8) 1 d D P B 2
H22K H 0.1570 0.4862 0.2593 0.052 Uiso 0.428(8) 1 calc R P B 2
H22L H 0.2006 0.4254 0.2771 0.052 Uiso 0.428(8) 1 calc R P B 2
C229 C 0.1967(3) 0.4816(9) 0.23065(19) 0.045(2) Uiso 0.428(8) 1 d D P B 2
H22M H 0.1892 0.3961 0.2220 0.054 Uiso 0.428(8) 1 calc R P B 2
H22N H 0.1801 0.5430 0.2154 0.054 Uiso 0.428(8) 1 calc R P B 2
C230 C 0.2414(3) 0.5043(10) 0.2340(2) 0.062(3) Uiso 0.428(8) 1 d D P B 2
H23A H 0.2461 0.4986 0.2127 0.075 Uiso 0.428(8) 1 calc R P B 2
H23B H 0.2578 0.4377 0.2476 0.075 Uiso 0.428(8) 1 calc R P B 2
C231 C 0.2560(3) 0.6341(11) 0.2486(2) 0.059(3) Uani 0.428(8) 1 d D P B 2
H23C H 0.2411 0.7020 0.2345 0.071 Uiso 0.428(8) 1 calc R P B 2
H23D H 0.2857 0.6443 0.2512 0.071 Uiso 0.428(8) 1 calc R P B 2
C232 C 0.2473(2) 0.6418(9) 0.28170(19) 0.045(2) Uiso 0.428(8) 1 d D P B 2
H23E H 0.2637 0.5773 0.2961 0.054 Uiso 0.428(8) 1 calc R P B 2
H23F H 0.2555 0.7256 0.2913 0.054 Uiso 0.428(8) 1 calc R P B 2
Sn2 Sn 0.45862(2) 0.89111(2) 0.40235(2) 0.03613(9) Uani 1 1 d . . . .
S5 S 0.51406(3) 0.95300(8) 0.37720(3) 0.0458(2) Uani 1 1 d . . . .
S6 S 0.53018(3) 1.13065(9) 0.39495(3) 0.0567(3) Uani 1 1 d . . . .
S7 S 0.53728(3) 1.10755(9) 0.44282(3) 0.0596(3) Uani 1 1 d . . . .
S8 S 0.47955(3) 1.05623(8) 0.44441(2) 0.0493(2) Uani 1 1 d . . . .
N3 N 0.34071(8) 0.9911(3) 0.38444(7) 0.0387(6) Uani 1 1 d . . . .
N4 N 0.49011(11) 0.5302(3) 0.39829(8) 0.0534(8) Uani 1 1 d . . . .
N31 N 0.40341(8) 0.9748(2) 0.37035(7) 0.0350(6) Uani 1 1 d . . . .
N32 N 0.40146(8) 0.8896(2) 0.41628(7) 0.0378(6) Uani 1 1 d . . . .
N41 N 0.48594(8) 0.7188(2) 0.42732(7) 0.0415(6) Uani 1 1 d . . . .
N42 N 0.45799(9) 0.7196(2) 0.37467(7) 0.0403(6) Uani 1 1 d . . . .
C5 C 0.31095(11) 0.9705(3) 0.35379(9) 0.0446(8) Uani 1 1 d . . . .
H5A H 0.2980 1.0507 0.3455 0.067 Uiso 1 1 calc GR . . .
H5B H 0.2900 0.9113 0.3563 0.067 Uiso 1 1 calc GR . . .
H5C H 0.3248 0.9354 0.3389 0.067 Uiso 1 1 calc GR . . .
C6 C 0.32557(12) 1.0491(4) 0.40873(9) 0.0498(9) Uani 1 1 d . . . .
H6A H 0.3103 1.1257 0.4002 0.075 Uiso 1 1 calc GR . . .
H6B H 0.3487 1.0710 0.4271 0.075 Uiso 1 1 calc GR . . .
H6C H 0.3074 0.9902 0.4154 0.075 Uiso 1 1 calc GR . . .
C7 C 0.51253(14) 0.4937(4) 0.37673(12) 0.0663(12) Uani 1 1 d . . . .
H7A H 0.4995 0.4199 0.3646 0.099 Uiso 1 1 calc GR . . .
H7B H 0.5407 0.4727 0.3887 0.099 Uiso 1 1 calc GR . . .
H7C H 0.5128 0.5633 0.3621 0.099 Uiso 1 1 calc GR . . .
C8 C 0.48682(17) 0.4383(4) 0.42260(12) 0.0734(14) Uani 1 1 d . . . .
H8A H 0.4738 0.3612 0.4122 0.110 Uiso 1 1 calc GR . . .
H8B H 0.4702 0.4740 0.4355 0.110 Uiso 1 1 calc GR . . .
H8C H 0.5143 0.4185 0.4364 0.110 Uiso 1 1 calc GR . . .
C311 C 0.39549(10) 1.0844(3) 0.34928(8) 0.0355(7) Uani 1 1 d . . . .
H311 H 0.3651 1.0963 0.3413 0.043 Uiso 1 1 calc R . . .
C312 C 0.41393(11) 1.2037(3) 0.36689(8) 0.0393(7) Uani 1 1 d . . . .
H31A H 0.4009 1.2212 0.3840 0.047 Uiso 1 1 calc R . . .
H31B H 0.4436 1.1906 0.3769 0.047 Uiso 1 1 calc R . . .
C313 C 0.40790(12) 1.3166(3) 0.34453(9) 0.0480(9) Uani 1 1 d . . . .
H31C H 0.4214 1.3915 0.3565 0.058 Uiso 1 1 calc R . . .
H31D H 0.3783 1.3350 0.3360 0.058 Uiso 1 1 calc R . . .
C314 C 0.42595(13) 1.2908(3) 0.31700(10) 0.0519(9) Uani 1 1 d . . . .
H31E H 0.4211 1.3643 0.3025 0.062 Uiso 1 1 calc R . . .
H31F H 0.4559 1.2785 0.3254 0.062 Uiso 1 1 calc R . . .
C315 C 0.40674(13) 1.1744(3) 0.29865(9) 0.0505(9) Uani 1 1 d . . . .
H31G H 0.4200 1.1568 0.2817 0.061 Uiso 1 1 calc R . . .
H31H H 0.3773 1.1900 0.2884 0.061 Uiso 1 1 calc R . . .
C316 C 0.41157(12) 1.0595(3) 0.32076(9) 0.0444(8) Uani 1 1 d . . . .
H31I H 0.3966 0.9872 0.3085 0.053 Uiso 1 1 calc R . . .
H31J H 0.4409 1.0363 0.3284 0.053 Uiso 1 1 calc R . . .
C321 C 0.38097(10) 0.8154(3) 0.43595(8) 0.0367(7) Uani 1 1 d . . . .
H321 H 0.3507 0.8257 0.4268 0.044 Uiso 1 1 calc R . . .
C322 C 0.39105(11) 0.6762(3) 0.43513(9) 0.0432(8) Uani 1 1 d . . . .
H32A H 0.4211 0.6642 0.4431 0.052 Uiso 1 1 calc R . . .
H32B H 0.3819 0.6455 0.4129 0.052 Uiso 1 1 calc R . . .
C323 C 0.36987(13) 0.5998(3) 0.45564(10) 0.0519(9) Uani 1 1 d . . . .
H32C H 0.3778 0.5101 0.4556 0.062 Uiso 1 1 calc R . . .
H32D H 0.3398 0.6055 0.4465 0.062 Uiso 1 1 calc R . . .
C324 C 0.38165(13) 0.6485(4) 0.48978(10) 0.0565(10) Uani 1 1 d . . . .
H32E H 0.3666 0.6006 0.5023 0.068 Uiso 1 1 calc R . . .
H32F H 0.4113 0.6355 0.4997 0.068 Uiso 1 1 calc R . . .
C325 C 0.37155(13) 0.7888(4) 0.49048(9) 0.0556(10) Uani 1 1 d . . . .
H32G H 0.3415 0.8008 0.4825 0.067 Uiso 1 1 calc R . . .
H32H H 0.3807 0.8199 0.5127 0.067 Uiso 1 1 calc R . . .
C326 C 0.39261(12) 0.8644(3) 0.46987(8) 0.0459(8) Uani 1 1 d . . . .
H32I H 0.4227 0.8590 0.4791 0.055 Uiso 1 1 calc R . . .
H32J H 0.3846 0.9541 0.4698 0.055 Uiso 1 1 calc R . . .
C411 C 0.52071(10) 0.6896(3) 0.45527(8) 0.0415(8) Uani 1 1 d . . . .
H411 H 0.5262 0.5973 0.4547 0.050 Uiso 1 1 calc R . . .
C412 C 0.51024(12) 0.7155(4) 0.48589(10) 0.0549(10) Uani 1 1 d . . . .
H41A H 0.4859 0.6652 0.4865 0.066 Uiso 1 1 calc R . . .
H41B H 0.5034 0.8057 0.4869 0.066 Uiso 1 1 calc R . . .
C413 C 0.54616(13) 0.6820(4) 0.51453(10) 0.0566(10) Uani 1 1 d . . . .
H41C H 0.5391 0.7037 0.5343 0.068 Uiso 1 1 calc R . . .
H41D H 0.5510 0.5900 0.5147 0.068 Uiso 1 1 calc R . . .
C414 C 0.58460(14) 0.7498(4) 0.51407(11) 0.0670(12) Uani 1 1 d . . . .
H41E H 0.5808 0.8415 0.5161 0.080 Uiso 1 1 calc R . . .
H41F H 0.6074 0.7223 0.5324 0.080 Uiso 1 1 calc R . . .
C415 C 0.59515(13) 0.7236(5) 0.48386(13) 0.0829(17) Uani 1 1 d . . . .
H41G H 0.6020 0.6332 0.4830 0.099 Uiso 1 1 calc R . . .
H41H H 0.6196 0.7734 0.4834 0.099 Uiso 1 1 calc R . . .
C416 C 0.55929(12) 0.7570(5) 0.45453(12) 0.0717(14) Uani 1 1 d . . . .
H41I H 0.5545 0.8490 0.4540 0.086 Uiso 1 1 calc R . . .
H41J H 0.5665 0.7335 0.4349 0.086 Uiso 1 1 calc R . . .
C421 C 0.43508(10) 0.6641(3) 0.34440(8) 0.0405(7) Uani 1 1 d D . . .
H421 H 0.4413 0.5719 0.3454 0.049 Uiso 1 1 calc R . . .
C422 C 0.44865(13) 0.7198(3) 0.31689(9) 0.0543(10) Uani 1 1 d D . . .
H42A H 0.4453 0.8124 0.3168 0.065 Uiso 1 1 calc R . . .
H42B H 0.4781 0.7013 0.3201 0.065 Uiso 1 1 calc R . . .
C423 C 0.42405(16) 0.6668(4) 0.28495(10) 0.0662(13) Uani 1 1 d D . . .
H42C H 0.4298 0.5757 0.2841 0.079 Uiso 1 1 calc R . . .
H42D H 0.4325 0.7090 0.2677 0.079 Uiso 1 1 calc R . . .
C424 C 0.37828(15) 0.6862(4) 0.27987(9) 0.0655(13) Uani 1 1 d D . . .
H42E H 0.3721 0.7775 0.2788 0.079 Uiso 1 1 calc R . . .
H42F H 0.3629 0.6478 0.2594 0.079 Uiso 1 1 calc R . . .
C425 C 0.36461(12) 0.6273(3) 0.30673(8) 0.0496(9) Uani 1 1 d D . . .
H42G H 0.3351 0.6444 0.3034 0.059 Uiso 1 1 calc R . . .
H42H H 0.3684 0.5349 0.3065 0.059 Uiso 1 1 calc R . . .
C426 C 0.38886(10) 0.6794(3) 0.33871(8) 0.0439(8) Uani 1 1 d D . . .
H42I H 0.3805 0.6352 0.3558 0.053 Uiso 1 1 calc R . . .
H42J H 0.3824 0.7699 0.3398 0.053 Uiso 1 1 calc R . . .
C61 C 0.5676(5) 0.4874(15) 0.3224(4) 0.074(4) Uiso 0.3333 1 d . P C -1
H61A H 0.5603 0.5070 0.3420 0.111 Uiso 0.3333 1 calc GR P C -1
H61B H 0.5806 0.5609 0.3158 0.111 Uiso 0.3333 1 calc GR P C -1
H61C H 0.5866 0.4161 0.3262 0.111 Uiso 0.3333 1 calc GR P C -1
C62 C 0.5288(5) 0.4530(16) 0.2961(4) 0.077(4) Uiso 0.3333 1 d . P C -1
H62A H 0.5094 0.5203 0.2979 0.092 Uiso 0.3333 1 calc R P C -1
H62B H 0.5190 0.3767 0.3047 0.092 Uiso 0.3333 1 calc R P C -1
C63 C 0.5163(5) 0.4266(17) 0.2596(4) 0.055(4) Uiso 0.3333 1 d . P C -1
H63A H 0.5392 0.4628 0.2528 0.066 Uiso 0.3333 1 calc R P C -1
H63B H 0.5194 0.3341 0.2585 0.066 Uiso 0.3333 1 calc R P C -1
C64 C 0.4820(6) 0.4523(18) 0.2339(5) 0.066(5) Uiso 0.3333 1 d . P C -1
H64A H 0.4568 0.4403 0.2407 0.079 Uiso 0.3333 1 calc R P C -1
H64B H 0.4829 0.5415 0.2275 0.079 Uiso 0.3333 1 calc R P C -1
C65 C 0.4805(5) 0.3892(16) 0.2126(4) 0.080(4) Uiso 0.3333 1 d . P C -1
H65A H 0.4848 0.3015 0.2206 0.095 Uiso 0.3333 1 calc R P C -1
H65B H 0.5042 0.4111 0.2047 0.095 Uiso 0.3333 1 calc R P C -1
C66 C 0.4433(5) 0.3895(14) 0.1847(4) 0.073(4) Uiso 0.3333 1 d . P C -1
H66A H 0.4504 0.3573 0.1659 0.110 Uiso 0.3333 1 calc GR P C -1
H66B H 0.4328 0.4757 0.1805 0.110 Uiso 0.3333 1 calc GR P C -1
H66C H 0.4222 0.3357 0.1892 0.110 Uiso 0.3333 1 calc GR P C -1

loop_
_atom_site_aniso_label
_atom_site_aniso_U_11
_atom_site_aniso_U_22
_atom_site_aniso_U_33
_atom_site_aniso_U_23
_atom_site_aniso_U_13
_atom_site_aniso_U_12
Sn1 0.03646(14) 0.04144(14) 0.03172(13) -0.00163(9) 0.01131(9) -0.00121(9)
S1 0.0394(5) 0.0437(4) 0.0380(4) -0.0006(3) 0.0070(3) -0.0045(3)
S2 0.0378(5) 0.0510(5) 0.0522(5) 0.0020(4) 0.0136(4) 0.0002(4)
S3 0.0470(5) 0.0618(6) 0.0615(6) -0.0155(5) 0.0263(5) -0.0049(5)
S4 0.0452(5) 0.0453(5) 0.0602(6) -0.0131(4) 0.0207(4) -0.0064(4)
C1 0.052(2) 0.071(3) 0.061(3) 0.020(2) 0.032(2) 0.015(2)
C2 0.076(3) 0.047(2) 0.112(4) 0.018(2) 0.057(3) 0.002(2)
C3 0.060(3) 0.049(2) 0.065(3) 0.0101(18) 0.028(2) -0.0018(18)
C4 0.062(3) 0.085(3) 0.048(2) 0.016(2) 0.001(2) 0.019(2)
N1 0.054(2) 0.0522(18) 0.068(2) 0.0103(16) 0.0355(17) 0.0010(15)
N2 0.0513(19) 0.0541(18) 0.0437(17) 0.0116(14) 0.0047(14) 0.0018(15)
N11 0.0432(17) 0.0519(17) 0.0398(15) 0.0109(13) 0.0176(13) 0.0052(13)
N12 0.0358(16) 0.0469(16) 0.0463(16) 0.0007(13) 0.0173(13) -0.0010(12)
N21 0.0430(16) 0.0407(14) 0.0319(13) -0.0035(11) 0.0077(12) -0.0019(12)
N22 0.0418(16) 0.0519(16) 0.0275(13) -0.0027(12) 0.0075(11) -0.0046(13)
C11 0.0392(19) 0.0438(18) 0.055(2) 0.0081(16) 0.0214(16) 0.0053(15)
C21 0.0388(18) 0.0444(18) 0.0355(17) -0.0015(14) 0.0065(14) -0.0068(14)
C31 0.0335(16) 0.0273(14) 0.0391(17) 0.0000(12) 0.0077(13) -0.0017(12)
C41 0.0334(17) 0.0303(15) 0.059(2) 0.0039(15) 0.0095(15) -0.0003(13)
C111 0.045(2) 0.061(2) 0.0432(19) 0.0155(17) 0.0189(16) 0.0093(18)
C112 0.069(3) 0.058(2) 0.057(2) 0.0159(19) 0.024(2) 0.019(2)
C113 0.061(3) 0.063(3) 0.068(3) 0.027(2) 0.024(2) 0.021(2)
C114 0.050(2) 0.073(3) 0.072(3) 0.029(2) 0.006(2) 0.006(2)
C115 0.090(4) 0.082(3) 0.049(3) 0.012(2) -0.005(2) 0.014(3)
C116 0.076(3) 0.062(3) 0.045(2) 0.0034(18) -0.002(2) 0.019(2)
C125 0.054(5) 0.057(5) 0.069(6) -0.008(4) -0.007(4) 0.001(4)
C127 0.020(4) 0.052(5) 0.036(5) 0.000(5) 0.002(4) -0.008(4)
C211 0.0376(17) 0.0430(18) 0.0388(17) -0.0049(14) 0.0070(14) 0.0005(14)
C212 0.043(2) 0.051(2) 0.055(2) -0.0074(17) 0.0160(17) -0.0063(16)
C213 0.053(2) 0.060(2) 0.065(3) -0.010(2) 0.026(2) -0.004(2)
C214 0.070(3) 0.066(3) 0.058(3) -0.020(2) 0.034(2) -0.003(2)
C215 0.066(3) 0.061(2) 0.050(2) -0.0196(18) 0.019(2) -0.013(2)
C216 0.0378(19) 0.060(2) 0.0437(19) -0.0158(17) 0.0088(15) -0.0080(16)
C231 0.048(5) 0.089(9) 0.040(5) -0.021(5) 0.010(4) -0.037(5)
Sn2 0.03007(14) 0.02757(13) 0.05043(16) 0.00426(9) 0.01087(10) 0.00081(8)
S5 0.0361(5) 0.0363(4) 0.0676(6) 0.0057(4) 0.0187(4) -0.0010(3)
S6 0.0392(5) 0.0359(4) 0.0935(8) 0.0071(5) 0.0161(5) -0.0059(4)
S7 0.0376(5) 0.0465(5) 0.0852(8) -0.0074(5) 0.0023(5) -0.0035(4)
S8 0.0433(5) 0.0403(5) 0.0606(6) -0.0059(4) 0.0083(4) 0.0027(4)
N3 0.0310(14) 0.0435(15) 0.0417(15) 0.0037(12) 0.0104(12) 0.0047(12)
N4 0.060(2) 0.0280(14) 0.067(2) 0.0047(13) 0.0090(17) 0.0073(13)
N31 0.0306(13) 0.0291(12) 0.0448(15) 0.0070(11) 0.0098(11) 0.0018(10)
N32 0.0325(14) 0.0383(14) 0.0422(15) 0.0069(11) 0.0101(12) 0.0003(11)
N41 0.0362(15) 0.0306(13) 0.0558(18) 0.0054(12) 0.0101(13) 0.0024(11)
N42 0.0399(15) 0.0256(12) 0.0553(17) 0.0016(12) 0.0135(13) -0.0001(11)
C5 0.0318(17) 0.051(2) 0.048(2) 0.0072(16) 0.0071(15) -0.0028(15)
C6 0.044(2) 0.057(2) 0.052(2) -0.0008(17) 0.0191(17) 0.0115(17)
C7 0.054(3) 0.050(2) 0.091(3) -0.009(2) 0.015(2) 0.014(2)
C8 0.098(4) 0.0296(18) 0.078(3) 0.0107(19) 0.002(3) -0.004(2)
C311 0.0335(17) 0.0289(14) 0.0434(18) 0.0066(13) 0.0098(14) 0.0013(12)
C312 0.0438(19) 0.0283(14) 0.0467(18) 0.0017(13) 0.0138(15) 0.0023(13)
C313 0.055(2) 0.0275(15) 0.065(2) 0.0066(15) 0.0232(19) 0.0019(15)
C314 0.054(2) 0.0384(18) 0.070(3) 0.0155(17) 0.028(2) 0.0003(16)
C315 0.060(2) 0.046(2) 0.049(2) 0.0101(16) 0.0226(18) 0.0011(17)
C316 0.056(2) 0.0318(16) 0.046(2) 0.0005(14) 0.0168(17) -0.0027(15)
C321 0.0302(16) 0.0380(16) 0.0433(18) 0.0052(14) 0.0126(13) -0.0032(13)
C322 0.0410(19) 0.0394(17) 0.049(2) 0.0086(15) 0.0120(15) -0.0035(14)
C323 0.049(2) 0.049(2) 0.057(2) 0.0133(17) 0.0133(18) -0.0070(17)
C324 0.050(2) 0.064(2) 0.057(2) 0.0206(19) 0.0175(18) -0.0079(19)
C325 0.051(2) 0.074(3) 0.043(2) 0.0044(18) 0.0150(17) -0.009(2)
C326 0.044(2) 0.0505(19) 0.0432(19) 0.0018(16) 0.0122(16) -0.0075(16)
C411 0.0359(17) 0.0337(16) 0.055(2) 0.0103(14) 0.0122(15) 0.0039(13)
C412 0.048(2) 0.051(2) 0.064(3) 0.0059(18) 0.0139(19) 0.0050(17)
C413 0.058(2) 0.051(2) 0.057(2) 0.0033(18) 0.0092(19) 0.0072(18)
C414 0.062(3) 0.051(2) 0.073(3) 0.018(2) -0.004(2) -0.007(2)
C415 0.035(2) 0.105(4) 0.101(4) 0.053(3) 0.007(2) -0.001(2)
C416 0.035(2) 0.095(3) 0.080(3) 0.039(3) 0.008(2) 0.004(2)
C421 0.0468(19) 0.0264(14) 0.052(2) 0.0023(13) 0.0196(16) 0.0009(13)
C422 0.072(3) 0.0322(17) 0.072(3) -0.0001(17) 0.041(2) -0.0030(17)
C423 0.118(4) 0.0385(19) 0.060(3) -0.0025(18) 0.053(3) -0.007(2)
C424 0.109(4) 0.0381(19) 0.043(2) -0.0021(16) 0.011(2) -0.003(2)
C425 0.054(2) 0.0441(19) 0.047(2) -0.0033(15) 0.0091(17) 0.0016(16)
C426 0.0435(19) 0.0485(19) 0.0406(18) -0.0012(15) 0.0133(15) -0.0008(16)

loop_
_atom_type_symbol
_atom_type_description
_atom_type_scat_dispersion_real
_atom_type_scat_dispersion_imag
_atom_type_scat_source
C C 0.0033 0.0016 'International Tables Vol C Tables 4.2.6.8 and 6.1.1.4'
H H 0.0000 0.0000 'International Tables Vol C Tables 4.2.6.8 and 6.1.1.4'
N N 0.0061 0.0033 'International Tables Vol C Tables 4.2.6.8 and 6.1.1.4'
S S 0.1246 0.1234 'International Tables Vol C Tables 4.2.6.8 and 6.1.1.4'
Sn Sn -0.6537 1.4246 'International Tables Vol C Tables 4.2.6.8 and 6.1.1.4'

loop_
_geom_angle_atom_site_label_1
_geom_angle_atom_site_label_2
_geom_angle_atom_site_label_3
_geom_angle
S1 Sn1 S4 93.66(3)
S1 Sn1 C11 132.84(9)
S1 Sn1 C21 93.07(7)
S4 Sn1 C11 91.21(8)
S4 Sn1 C21 134.93(8)
N11 Sn1 S1 102.34(9)
N11 Sn1 S4 98.65(8)
N11 Sn1 N12 61.32(11)
N11 Sn1 N21 96.19(10)
N11 Sn1 N22 146.40(11)
N11 Sn1 C11 30.77(12)
N11 Sn1 C21 123.14(11)
N12 Sn1 S1 162.70(8)
N12 Sn1 S4 83.94(8)
N12 Sn1 N21 100.59(11)
N12 Sn1 C11 30.56(11)
N12 Sn1 C21 100.76(11)
N21 Sn1 S1 86.16(8)
N21 Sn1 S4 164.84(7)
N21 Sn1 C11 100.03(11)
N21 Sn1 C21 30.19(10)
N22 Sn1 S1 100.06(8)
N22 Sn1 S4 104.59(8)
N22 Sn1 N12 97.12(11)
N22 Sn1 N21 60.66(10)
N22 Sn1 C11 123.85(11)
N22 Sn1 C21 30.48(10)
C11 Sn1 C21 115.44(11)
S2 S1 Sn1 102.37(4)
S3 S2 S1 103.08(6)
S2 S3 S4 102.93(6)
S3 S4 Sn1 101.57(5)
H1A C1 H1B 109.5
H1A C1 H1C 109.5
H1B C1 H1C 109.5
N1 C1 H1A 109.5
N1 C1 H1B 109.5
N1 C1 H1C 109.5
H2A C2 H2B 109.5
H2A C2 H2C 109.5
H2B C2 H2C 109.5
N1 C2 H2A 109.5
N1 C2 H2B 109.5
N1 C2 H2C 109.5
H3A C3 H3B 109.5
H3A C3 H3C 109.5
H3B C3 H3C 109.5
N2 C3 H3A 109.5
N2 C3 H3B 109.5
N2 C3 H3C 109.5
H4A C4 H4B 109.5
H4A C4 H4C 109.5
H4B C4 H4C 109.5
N2 C4 H4A 109.5
N2 C4 H4B 109.5
N2 C4 H4C 109.5
C1 N1 C2 116.4(3)
C11 N1 C1 121.4(3)
C11 N1 C2 122.2(4)
C3 N2 C4 115.3(3)
C21 N2 C3 123.0(3)
C21 N2 C4 121.6(3)
C11 N11 Sn1 93.3(2)
C11 N11 C111 120.3(3)
C111 N11 Sn1 136.9(2)
C11 N12 Sn1 92.5(2)
C11 N12 C121 119.0(6)
C11 N12 C127 126.7(5)
C121 N12 Sn1 145.1(6)
C127 N12 Sn1 134.4(5)
C21 N21 Sn1 92.9(2)
C21 N21 C211 124.3(3)
C211 N21 Sn1 139.4(2)
C21 N22 Sn1 93.8(2)
C21 N22 C221 115.2(4)
C21 N22 C227 131.4(4)
C221 N22 Sn1 138.8(3)
C227 N22 Sn1 126.5(4)
N1 C11 Sn1 178.5(3)
N11 C11 Sn1 55.91(18)
N11 C11 N1 122.8(3)
N12 C11 Sn1 56.90(18)
N12 C11 N1 124.4(3)
N12 C11 N11 112.8(3)
N2 C21 Sn1 178.8(3)
N21 C21 Sn1 56.87(17)
N21 C21 N2 124.3(3)
N21 C21 N22 112.6(3)
N22 C21 Sn1 55.71(17)
N22 C21 N2 123.2(3)
N3 C31 Sn2 177.3(2)
N31 C31 Sn2 56.07(16)
N31 C31 N3 123.0(3)
N32 C31 Sn2 56.34(17)
N32 C31 N3 124.7(3)
N32 C31 N31 112.3(3)
N4 C41 Sn2 177.8(3)
N41 C41 Sn2 57.12(16)
N41 C41 N4 124.1(3)
N42 C41 Sn2 56.51(16)
N42 C41 N4 122.4(3)
N42 C41 N41 113.5(3)
N11 C111 H111 107.0
N11 C111 C112 113.8(3)
N11 C111 C116 110.4(3)
C112 C111 H111 107.0
C116 C111 H111 107.0
C116 C111 C112 111.3(4)
C111 C112 H11A 109.6
C111 C112 H11B 109.6
C111 C112 C113 110.4(3)
H11A C112 H11B 108.1
C113 C112 H11A 109.6
C113 C112 H11B 109.6
C112 C113 H11C 109.2
C112 C113 H11D 109.2
H11C C113 H11D 107.9
C114 C113 C112 112.0(4)
C114 C113 H11C 109.2
C114 C113 H11D 109.2
C113 C114 H11E 109.1
C113 C114 H11F 109.1
H11E C114 H11F 107.9
C115 C114 C113 112.3(4)
C115 C114 H11E 109.1
C115 C114 H11F 109.1
C114 C115 H11G 109.1
C114 C115 H11H 109.1
C114 C115 C116 112.6(4)
H11G C115 H11H 107.8
C116 C115 H11G 109.1
C116 C115 H11H 109.1
C111 C116 C115 110.0(4)
C111 C116 H11I 109.7
C111 C116 H11J 109.7
C115 C116 H11I 109.7
C115 C116 H11J 109.7
H11I C116 H11J 108.2
N12 C121 H121 109.5
N12 C121 C122 109.1(8)
N12 C121 C126 109.7(9)
C122 C121 H121 109.5
C126 C121 H121 109.5
C126 C121 C122 109.4(8)
C121 C122 H12A 109.5
C121 C122 H12B 109.5
H12A C122 H12B 108.1
C123 C122 C121 110.5(7)
C123 C122 H12A 109.5
C123 C122 H12B 109.5
C122 C123 H12C 109.9
C122 C123 H12D 109.9
H12C C123 H12D 108.3
C124 C123 C122 108.9(7)
C124 C123 H12C 109.9
C124 C123 H12D 109.9
C123 C124 H12E 109.3
C123 C124 H12F 109.3
C123 C124 C125 111.7(7)
H12E C124 H12F 107.9
C125 C124 H12E 109.3
C125 C124 H12F 109.3
C124 C125 H12G 109.6
C124 C125 H12H 109.6
C124 C125 C126 110.1(7)
H12G C125 H12H 108.2
C126 C125 H12G 109.6
C126 C125 H12H 109.6
C121 C126 C125 109.0(8)
C121 C126 H12I 109.9
C121 C126 H12J 109.9
C125 C126 H12I 109.9
C125 C126 H12J 109.9
H12I C126 H12J 108.3
N12 C127 H127 107.8
C128 C127 N12 112.3(7)
C128 C127 H127 107.8
C128 C127 C132 110.2(9)
C132 C127 N12 110.7(6)
C132 C127 H127 107.8
C127 C128 H12K 108.9
C127 C128 H12L 108.9
C127 C128 C129 113.6(7)
H12K C128 H12L 107.7
C129 C128 H12K 108.9
C129 C128 H12L 108.9
C128 C129 H12M 109.7
C128 C129 H12N 109.7
H12M C129 H12N 108.2
C130 C129 C128 109.8(6)
C130 C129 H12M 109.7
C130 C129 H12N 109.7
C129 C130 H13A 109.2
C129 C130 H13B 109.2
H13A C130 H13B 107.9
C131 C130 C129 112.1(7)
C131 C130 H13A 109.2
C131 C130 H13B 109.2
C130 C131 H13C 109.7
C130 C131 H13D 109.7
C130 C131 C132 109.7(7)
H13C C131 H13D 108.2
C132 C131 H13C 109.7
C132 C131 H13D 109.7
C127 C132 C131 112.7(7)
C127 C132 H13E 109.1
C127 C132 H13F 109.1
C131 C132 H13E 109.1
C131 C132 H13F 109.1
H13E C132 H13F 107.8
N21 C211 H211 107.9
N21 C211 C212 113.4(3)
N21 C211 C216 110.2(3)
C212 C211 H211 107.9
C212 C211 C216 109.3(3)
C216 C211 H211 107.9
C211 C212 H21A 109.4
C211 C212 H21B 109.4
C211 C212 C213 111.2(3)
H21A C212 H21B 108.0
C213 C212 H21A 109.4
C213 C212 H21B 109.4
C212 C213 H21C 109.4
C212 C213 H21D 109.4
H21C C213 H21D 108.0
C214 C213 C212 111.2(4)
C214 C213 H21C 109.4
C214 C213 H21D 109.4
C213 C214 H21E 109.5
C213 C214 H21F 109.5
C213 C214 C215 110.7(4)
H21E C214 H21F 108.1
C215 C214 H21E 109.5
C215 C214 H21F 109.5
C214 C215 H21G 109.4
C214 C215 H21H 109.4
C214 C215 C216 111.1(3)
H21G C215 H21H 108.0
C216 C215 H21G 109.4
C216 C215 H21H 109.4
C211 C216 C215 111.3(3)
C211 C216 H21I 109.4
C211 C216 H21J 109.4
C215 C216 H21I 109.4
C215 C216 H21J 109.4
H21I C216 H21J 108.0
N22 C221 H221 108.4
N22 C221 C222 108.1(5)
N22 C221 C226 111.7(5)
C222 C221 H221 108.4
C226 C221 H221 108.4
C226 C221 C222 111.8(6)
C221 C222 H22A 109.2
C221 C222 H22B 109.2
C221 C222 C223 112.0(6)
H22A C222 H22B 107.9
C223 C222 H22A 109.2
C223 C222 H22B 109.2
C222 C223 H22C 109.4
C222 C223 H22D 109.4
H22C C223 H22D 108.0
C224 C223 C222 111.0(6)
C224 C223 H22C 109.4
C224 C223 H22D 109.4
C223 C224 H22E 109.1
C223 C224 H22F 109.1
H22E C224 H22F 107.9
C225 C224 C223 112.3(7)
C225 C224 H22E 109.1
C225 C224 H22F 109.1
C224 C225 H22G 109.4
C224 C225 H22H 109.4
C224 C225 C226 111.2(6)
H22G C225 H22H 108.0
C226 C225 H22G 109.4
C226 C225 H22H 109.4
C221 C226 C225 110.7(5)
C221 C226 H22I 109.5
C221 C226 H22J 109.5
C225 C226 H22I 109.5
C225 C226 H22J 109.5
H22I C226 H22J 108.1
N22 C227 H227 106.0
N22 C227 C228 112.6(6)
N22 C227 C232 113.3(6)
C228 C227 H227 106.0
C228 C227 C232 112.2(7)
C232 C227 H227 106.0
C227 C228 H22K 109.6
C227 C228 H22L 109.6
C227 C228 C229 110.3(7)
H22K C228 H22L 108.1
C229 C228 H22K 109.6
C229 C228 H22L 109.6
C228 C229 H22M 109.3
C228 C229 H22N 109.3
H22M C229 H22N 107.9
C230 C229 C228 111.8(7)
C230 C229 H22M 109.3
C230 C229 H22N 109.3
C229 C230 H23A 109.1
C229 C230 H23B 109.1
C229 C230 C231 112.5(8)
H23A C230 H23B 107.8
C231 C230 H23A 109.1
C231 C230 H23B 109.1
C230 C231 H23C 110.1
C230 C231 H23D 110.1
C230 C231 C232 108.0(7)
H23C C231 H23D 108.4
C232 C231 H23C 110.1
C232 C231 H23D 110.1
C227 C232 C231 110.0(6)
C227 C232 H23E 109.7
C227 C232 H23F 109.7
C231 C232 H23E 109.7
C231 C232 H23F 109.7
H23E C232 H23F 108.2
C41 Sn2 C31 119.39(10)
S5 Sn2 C31 133.01(7)
S5 Sn2 C41 90.01(8)
S8 Sn2 C31 91.85(7)
S8 Sn2 C41 132.76(8)
S8 Sn2 S5 92.66(3)
N31 Sn2 C31 30.61(10)
N31 Sn2 C41 123.58(10)
N31 Sn2 S5 103.10(7)
N31 Sn2 S8 101.61(7)
N31 Sn2 N32 60.92(10)
N31 Sn2 N41 145.27(10)
N32 Sn2 C31 30.35(10)
N32 Sn2 C41 105.28(10)
N32 Sn2 S5 162.18(7)
N32 Sn2 S8 83.71(8)
N32 Sn2 N41 97.98(10)
N41 Sn2 C31 124.47(10)
N41 Sn2 C41 30.59(11)
N41 Sn2 S5 99.83(8)
N41 Sn2 S8 103.01(8)
N42 Sn2 C31 104.26(10)
N42 Sn2 C41 30.67(11)
N42 Sn2 S5 82.34(8)
N42 Sn2 S8 161.97(8)
N42 Sn2 N31 96.40(10)
N42 Sn2 N32 106.10(10)
N42 Sn2 N41 61.21(11)
S6 S5 Sn2 103.08(5)
S5 S6 S7 102.60(6)
S6 S7 S8 103.16(6)
S7 S8 Sn2 103.71(5)
C31 N3 C5 121.8(3)
C31 N3 C6 121.7(3)
C6 N3 C5 116.4(3)
C41 N4 C7 120.8(3)
C41 N4 C8 120.5(4)
C7 N4 C8 117.6(3)
C31 N31 Sn2 93.32(19)
C31 N31 C311 120.9(3)
C311 N31 Sn2 134.3(2)
C31 N32 Sn2 93.3(2)
C31 N32 C321 122.7(3)
C321 N32 Sn2 139.9(2)
C41 N41 Sn2 92.3(2)
C41 N41 C411 122.3(3)
C411 N41 Sn2 135.6(2)
C41 N42 Sn2 92.8(2)
C41 N42 C421 124.8(3)
C421 N42 Sn2 139.4(2)
N3 C5 H5A 109.5
N3 C5 H5B 109.5
N3 C5 H5C 109.5
H5A C5 H5B 109.5
H5A C5 H5C 109.5
H5B C5 H5C 109.5
N3 C6 H6A 109.5
N3 C6 H6B 109.5
N3 C6 H6C 109.5
H6A C6 H6B 109.5
H6A C6 H6C 109.5
H6B C6 H6C 109.5
N4 C7 H7A 109.5
N4 C7 H7B 109.5
N4 C7 H7C 109.5
H7A C7 H7B 109.5
H7A C7 H7C 109.5
H7B C7 H7C 109.5
N4 C8 H8A 109.5
N4 C8 H8B 109.5
N4 C8 H8C 109.5
H8A C8 H8B 109.5
H8A C8 H8C 109.5
H8B C8 H8C 109.5
N31 C311 H311 108.0
N31 C311 C312 111.5(3)
N31 C311 C316 109.6(3)
C312 C311 H311 108.0
C316 C311 H311 108.0
C316 C311 C312 111.6(3)
C311 C312 H31A 109.3
C311 C312 H31B 109.3
H31A C312 H31B 108.0
C313 C312 C311 111.6(3)
C313 C312 H31A 109.3
C313 C312 H31B 109.3
C312 C313 H31C 109.5
C312 C313 H31D 109.5
C312 C313 C314 110.8(3)
H31C C313 H31D 108.1
C314 C313 H31C 109.5
C314 C313 H31D 109.5
C313 C314 H31E 109.5
C313 C314 H31F 109.5
H31E C314 H31F 108.1
C315 C314 C313 110.9(3)
C315 C314 H31E 109.5
C315 C314 H31F 109.5
C314 C315 H31G 109.4
C314 C315 H31H 109.4
C314 C315 C316 111.1(3)
H31G C315 H31H 108.0
C316 C315 H31G 109.4
C316 C315 H31H 109.4
C311 C316 C315 112.3(3)
C311 C316 H31I 109.1
C311 C316 H31J 109.1
C315 C316 H31I 109.1
C315 C316 H31J 109.1
H31I C316 H31J 107.9
N32 C321 H321 108.1
N32 C321 C322 111.0(3)
N32 C321 C326 110.6(3)
C322 C321 H321 108.1
C326 C321 H321 108.1
C326 C321 C322 111.0(3)
C321 C322 H32A 109.5
C321 C322 H32B 109.5
C321 C322 C323 110.7(3)
H32A C322 H32B 108.1
C323 C322 H32A 109.5
C323 C322 H32B 109.5
C322 C323 H32C 109.4
C322 C323 H32D 109.4
C322 C323 C324 111.0(3)
H32C C323 H32D 108.0
C324 C323 H32C 109.4
C324 C323 H32D 109.4
C323 C324 H32E 109.5
C323 C324 H32F 109.5
H32E C324 H32F 108.1
C325 C324 C323 110.6(3)
C325 C324 H32E 109.5
C325 C324 H32F 109.5
C324 C325 H32G 109.5
C324 C325 H32H 109.5
H32G C325 H32H 108.1
C326 C325 C324 110.7(3)
C326 C325 H32G 109.5
C326 C325 H32H 109.5
C321 C326 H32I 109.4
C321 C326 H32J 109.4
C325 C326 C321 111.2(3)
C325 C326 H32I 109.4
C325 C326 H32J 109.4
H32I C326 H32J 108.0
N41 C411 H411 107.2
N41 C411 C412 111.4(3)
N41 C411 C416 112.5(3)
C412 C411 H411 107.2
C416 C411 H411 107.2
C416 C411 C412 111.1(3)
C411 C412 H41A 109.5
C411 C412 H41B 109.5
C411 C412 C413 110.7(3)
H41A C412 H41B 108.1
C413 C412 H41A 109.5
C413 C412 H41B 109.5
C412 C413 H41C 109.2
C412 C413 H41D 109.2
H41C C413 H41D 107.9
C414 C413 C412 112.1(3)
C414 C413 H41C 109.2
C414 C413 H41D 109.2
C413 C414 H41E 109.5
C413 C414 H41F 109.5
H41E C414 H41F 108.1
C415 C414 C413 110.6(4)
C415 C414 H41E 109.5
C415 C414 H41F 109.5
C414 C415 H41G 109.4
C414 C415 H41H 109.4
C414 C415 C416 111.3(4)
H41G C415 H41H 108.0
C416 C415 H41G 109.4
C416 C415 H41H 109.4
C411 C416 C415 111.3(3)
C411 C416 H41I 109.4
C411 C416 H41J 109.4
C415 C416 H41I 109.4
C415 C416 H41J 109.4
H41I C416 H41J 108.0
N42 C421 H421 107.8
N42 C421 C422 111.0(3)
N42 C421 C426 111.5(3)
C422 C421 H421 107.8
C426 C421 H421 107.8
C426 C421 C422 110.9(3)
C421 C422 H42A 109.3
C421 C422 H42B 109.3
H42A C422 H42B 107.9
C423 C422 C421 111.8(3)
C423 C422 H42A 109.3
C423 C422 H42B 109.3
C422 C423 H42C 109.4
C422 C423 H42D 109.4
C422 C423 C424 111.0(3)
H42C C423 H42D 108.0
C424 C423 H42C 109.4
C424 C423 H42D 109.4
C423 C424 H42E 109.5
C423 C424 H42F 109.5
H42E C424 H42F 108.1
C425 C424 C423 110.8(3)
C425 C424 H42E 109.5
C425 C424 H42F 109.5
C424 C425 H42G 109.4
C424 C425 H42H 109.4
H42G C425 H42H 108.0
C426 C425 C424 111.1(3)
C426 C425 H42G 109.4
C426 C425 H42H 109.4
C421 C426 H42I 109.2
C421 C426 H42J 109.2
C425 C426 C421 112.2(3)
C425 C426 H42I 109.2
C425 C426 H42J 109.2
H42I C426 H42J 107.9
H61A C61 H61B 109.5
H61A C61 H61C 109.5
H61B C61 H61C 109.5
C62 C61 H61A 109.5
C62 C61 H61B 109.5
C62 C61 H61C 109.5
C61 C62 H62A 102.6
C61 C62 H62B 102.6
C61 C62 C63 138.0(16)
H62A C62 H62B 105.0
C63 C62 H62A 102.6
C63 C62 H62B 102.6
C62 C63 H63A 103.3
C62 C63 H63B 103.3
H63A C63 H63B 105.2
C64 C63 C62 135.5(15)
C64 C63 H63A 103.3
C64 C63 H63B 103.3
C63 C64 H64A 109.2
C63 C64 H64B 109.2
H64A C64 H64B 107.9
C65 C64 C63 112.1(18)
C65 C64 H64A 109.2
C65 C64 H64B 109.2
C64 C65 H65A 107.3
C64 C65 H65B 107.3
C64 C65 C66 120.0(19)
H65A C65 H65B 106.9
C66 C65 H65A 107.3
C66 C65 H65B 107.3
C65 C66 H66A 109.5
C65 C66 H66B 109.5
C65 C66 H66C 109.5
H66A C66 H66B 109.5
H66A C66 H66C 109.5
H66B C66 H66C 109.5

loop_
_geom_bond_atom_site_label_1
_geom_bond_atom_site_label_2
_geom_bond_distance
Sn1 S1 2.5080(9)
Sn1 S4 2.5186(9)
Sn1 N11 2.178(3)
Sn1 N12 2.201(3)
Sn1 N21 2.214(3)
Sn1 N22 2.187(3)
Sn1 C11 2.625(4)
Sn1 C21 2.641(3)
S1 S2 2.0589(13)
S2 S3 2.0465(14)
S3 S4 2.0575(14)
C1 H1A 0.9800
C1 H1B 0.9800
C1 H1C 0.9800
C1 N1 1.445(5)
C2 H2A 0.9800
C2 H2B 0.9800
C2 H2C 0.9800
C2 N1 1.454(6)
C3 H3A 0.9800
C3 H3B 0.9800
C3 H3C 0.9800
C3 N2 1.458(5)
C4 H4A 0.9800
C4 H4B 0.9800
C4 H4C 0.9800
C4 N2 1.462(5)
N1 C11 1.375(5)
N2 C21 1.366(5)
N11 C11 1.345(5)
N11 C111 1.473(4)
N12 C11 1.336(5)
N12 C121 1.348(13)
N12 C127 1.573(11)
N21 C21 1.330(4)
N21 C211 1.463(4)
N22 C21 1.342(4)
N22 C221 1.460(7)
N22 C227 1.521(8)
C31 Sn2 2.634(3)
C31 N3 1.373(4)
C31 N31 1.344(4)
C31 N32 1.334(4)
C41 Sn2 2.616(3)
C41 N4 1.381(4)
C41 N41 1.332(5)
C41 N42 1.336(4)
C111 H111 1.0000
C111 C112 1.507(6)
C111 C116 1.498(6)
C112 H11A 0.9900
C112 H11B 0.9900
C112 C113 1.520(6)
C113 H11C 0.9900
C113 H11D 0.9900
C113 C114 1.501(7)
C114 H11E 0.9900
C114 H11F 0.9900
C114 C115 1.486(7)
C115 H11G 0.9900
C115 H11H 0.9900
C115 C116 1.532(6)
C116 H11I 0.9900
C116 H11J 0.9900
C121 H121 1.0000
C121 C122 1.533(10)
C121 C126 1.526(10)
C122 H12A 0.9900
C122 H12B 0.9900
C122 C123 1.517(9)
C123 H12C 0.9900
C123 H12D 0.9900
C123 C124 1.512(9)
C124 H12E 0.9900
C124 H12F 0.9900
C124 C125 1.525(9)
C125 H12G 0.9900
C125 H12H 0.9900
C125 C126 1.525(9)
C126 H12I 0.9900
C126 H12J 0.9900
C127 H127 1.0000
C127 C128 1.510(11)
C127 C132 1.520(10)
C128 H12K 0.9900
C128 H12L 0.9900
C128 C129 1.533(9)
C129 H12M 0.9900
C129 H12N 0.9900
C129 C130 1.524(9)
C130 H13A 0.9900
C130 H13B 0.9900
C130 C131 1.512(9)
C131 H13C 0.9900
C131 H13D 0.9900
C131 C132 1.525(9)
C132 H13E 0.9900
C132 H13F 0.9900
C211 H211 1.0000
C211 C212 1.518(5)
C211 C216 1.525(5)
C212 H21A 0.9900
C212 H21B 0.9900
C212 C213 1.519(5)
C213 H21C 0.9900
C213 H21D 0.9900
C213 C214 1.511(6)
C214 H21E 0.9900
C214 H21F 0.9900
C214 C215 1.517(6)
C215 H21G 0.9900
C215 H21H 0.9900
C215 C216 1.530(5)
C216 H21I 0.9900
C216 H21J 0.9900
C221 H221 1.0000
C221 C222 1.517(8)
C221 C226 1.513(8)
C222 H22A 0.9900
C222 H22B 0.9900
C222 C223 1.531(8)
C223 H22C 0.9900
C223 H22D 0.9900
C223 C224 1.500(9)
C224 H22E 0.9900
C224 H22F 0.9900
C224 C225 1.509(9)
C225 H22G 0.9900
C225 H22H 0.9900
C225 C226 1.525(8)
C226 H22I 0.9900
C226 H22J 0.9900
C227 H227 1.0000
C227 C228 1.511(9)
C227 C232 1.538(9)
C228 H22K 0.9900
C228 H22L 0.9900
C228 C229 1.537(9)
C229 H22M 0.9900
C229 H22N 0.9900
C229 C230 1.504(10)
C230 H23A 0.9900
C230 H23B 0.9900
C230 C231 1.542(10)
C231 H23C 0.9900
C231 H23D 0.9900
C231 C232 1.560(10)
C232 H23E 0.9900
C232 H23F 0.9900
Sn2 S5 2.5247(10)
Sn2 S8 2.4962(10)
Sn2 N31 2.189(3)
Sn2 N32 2.196(3)
Sn2 N41 2.198(3)
Sn2 N42 2.184(3)
S5 S6 2.0546(13)
S6 S7 2.0554(18)
S7 S8 2.0581(15)
N3 C5 1.451(4)
N3 C6 1.444(4)
N4 C7 1.424(6)
N4 C8 1.472(5)
N31 C311 1.461(4)
N32 C321 1.479(4)
N41 C411 1.475(4)
N42 C421 1.458(4)
C5 H5A 0.9800
C5 H5B 0.9800
C5 H5C 0.9800
C6 H6A 0.9800
C6 H6B 0.9800
C6 H6C 0.9800
C7 H7A 0.9800
C7 H7B 0.9800
C7 H7C 0.9800
C8 H8A 0.9800
C8 H8B 0.9800
C8 H8C 0.9800
C311 H311 1.0000
C311 C312 1.523(4)
C311 C316 1.521(5)
C312 H31A 0.9900
C312 H31B 0.9900
C312 C313 1.525(4)
C313 H31C 0.9900
C313 H31D 0.9900
C313 C314 1.524(5)
C314 H31E 0.9900
C314 H31F 0.9900
C314 C315 1.518(5)
C315 H31G 0.9900
C315 H31H 0.9900
C315 C316 1.537(5)
C316 H31I 0.9900
C316 H31J 0.9900
C321 H321 1.0000
C321 C322 1.520(5)
C321 C326 1.517(5)
C322 H32A 0.9900
C322 H32B 0.9900
C322 C323 1.533(5)
C323 H32C 0.9900
C323 H32D 0.9900
C323 C324 1.524(6)
C324 H32E 0.9900
C324 H32F 0.9900
C324 C325 1.530(6)
C325 H32G 0.9900
C325 H32H 0.9900
C325 C326 1.529(5)
C326 H32I 0.9900
C326 H32J 0.9900
C411 H411 1.0000
C411 C412 1.506(5)
C411 C416 1.503(5)
C412 H41A 0.9900
C412 H41B 0.9900
C412 C413 1.525(5)
C413 H41C 0.9900
C413 H41D 0.9900
C413 C414 1.498(6)
C414 H41E 0.9900
C414 H41F 0.9900
C414 C415 1.491(7)
C415 H41G 0.9900
C415 H41H 0.9900
C415 C416 1.542(6)
C416 H41I 0.9900
C416 H41J 0.9900
C421 H421 1.0000
C421 C422 1.526(5)
C421 C426 1.529(5)
C422 H42A 0.9900
C422 H42B 0.9900
C422 C423 1.520(5)
C423 H42C 0.9900
C423 H42D 0.9900
C423 C424 1.523(6)
C424 H42E 0.9900
C424 H42F 0.9900
C424 C425 1.517(5)
C425 H42G 0.9900
C425 H42H 0.9900
C425 C426 1.515(5)
C426 H42I 0.9900
C426 H42J 0.9900
C61 H61A 0.9800
C61 H61B 0.9800
C61 H61C 0.9800
C61 C62 1.53(2)
C62 H62A 0.9900
C62 H62B 0.9900
C62 C63 1.56(2)
C63 H63A 0.9900
C63 H63B 0.9900
C63 C64 1.401(18)
C64 H64A 0.9900
C64 H64B 0.9900
C64 C65 1.14(2)
C65 H65A 0.9900
C65 H65B 0.9900
C65 C66 1.49(2)
C66 H66A 0.9800
C66 H66B 0.9800
C66 H66C 0.9800

loop_
_geom_torsion_atom_site_label_1
_geom_torsion_atom_site_label_2
_geom_torsion_atom_site_label_3
_geom_torsion_atom_site_label_4
_geom_torsion
Sn1 N11 C11 N1 -179.1(3)
Sn1 N11 C11 N12 -0.8(3)
Sn1 N11 C111 C112 -45.8(5)
Sn1 N11 C111 C116 80.2(5)
Sn1 N12 C11 N1 179.1(3)
Sn1 N12 C11 N11 0.8(3)
Sn1 N12 C121 C122 93.3(9)
Sn1 N12 C121 C126 -26.5(13)
Sn1 N12 C127 C128 47.0(10)
Sn1 N12 C127 C132 -76.7(9)
Sn1 N21 C21 N2 -179.8(3)
Sn1 N21 C21 N22 1.5(3)
Sn1 N21 C211 C212 -39.6(5)
Sn1 N21 C211 C216 83.3(4)
Sn1 N22 C21 N2 179.8(3)
Sn1 N22 C21 N21 -1.5(3)
Sn1 N22 C221 C222 64.2(6)
Sn1 N22 C221 C226 -59.2(7)
Sn1 N22 C227 C228 65.5(7)
Sn1 N22 C227 C232 -63.2(8)
C1 N1 C11 N11 43.2(5)
C1 N1 C11 N12 -134.9(4)
C2 N1 C11 N11 -137.6(4)
C2 N1 C11 N12 44.3(6)
C3 N2 C21 N21 41.7(6)
C3 N2 C21 N22 -139.7(4)
C4 N2 C21 N21 -141.8(4)
C4 N2 C21 N22 36.8(6)
N11 C111 C112 C113 -176.7(3)
N11 C111 C116 C115 175.6(4)
N12 C121 C122 C123 179.3(7)
N12 C121 C126 C125 179.3(7)
N12 C127 C128 C129 -177.0(6)
N12 C127 C132 C131 179.2(7)
N21 C211 C212 C213 -179.1(3)
N21 C211 C216 C215 178.0(3)
N22 C221 C222 C223 -177.2(5)
N22 C221 C226 C225 176.0(5)
N22 C227 C228 C229 175.3(6)
N22 C227 C232 C231 -172.8(7)
C11 N11 C111 C112 90.4(4)
C11 N11 C111 C116 -143.6(4)
C11 N12 C121 C122 -114.6(8)
C11 N12 C121 C126 125.6(7)
C11 N12 C127 C128 -169.1(5)
C11 N12 C127 C132 67.2(10)
C21 N21 C211 C212 113.7(4)
C21 N21 C211 C216 -123.4(4)
C21 N22 C221 C222 -165.4(5)
C21 N22 C221 C226 71.3(6)
C21 N22 C227 C228 -155.0(5)
C21 N22 C227 C232 76.3(8)
C31 N31 C311 C312 79.5(4)
C31 N31 C311 C316 -156.4(3)
C31 N32 C321 C322 116.1(3)
C31 N32 C321 C326 -120.3(3)
C41 N41 C411 C412 -147.1(3)
C41 N41 C411 C416 87.4(4)
C41 N42 C421 C422 -126.2(3)
C41 N42 C421 C426 109.7(4)
C111 N11 C11 Sn1 -151.7(4)
C111 N11 C11 N1 29.2(5)
C111 N11 C11 N12 -152.5(3)
C111 C112 C113 C114 -54.8(5)
C112 C111 C116 C115 -56.9(5)
C112 C113 C114 C115 52.5(5)
C113 C114 C115 C116 -52.3(6)
C114 C115 C116 C111 54.3(6)
C116 C111 C112 C113 57.7(5)
C121 N12 C11 Sn1 -164.5(6)
C121 N12 C11 N1 14.6(7)
C121 N12 C11 N11 -163.7(5)
C121 N12 C127 C128 -121(4)
C121 N12 C127 C132 116(4)
C121 C122 C123 C124 58.7(9)
C122 C121 C126 C125 59.6(12)
C122 C123 C124 C125 -57.6(10)
C123 C124 C125 C126 58.0(11)
C124 C125 C126 C121 -58.1(11)
C126 C121 C122 C123 -60.7(11)
C127 N12 C11 Sn1 -155.1(6)
C127 N12 C11 N1 23.9(7)
C127 N12 C11 N11 -154.3(6)
C127 N12 C121 C122 109(4)
C127 N12 C121 C126 -11(3)
C127 C128 C129 C130 53.7(10)
C128 C127 C132 C131 54.3(10)
C128 C129 C130 C131 -55.6(9)
C129 C130 C131 C132 57.3(9)
C130 C131 C132 C127 -56.6(10)
C132 C127 C128 C129 -53.0(10)
C211 N21 C21 Sn1 -163.0(4)
C211 N21 C21 N2 17.2(5)
C211 N21 C21 N22 -161.5(3)
C211 C212 C213 C214 -57.9(5)
C212 C211 C216 C215 -56.8(4)
C212 C213 C214 C215 56.0(5)
C213 C214 C215 C216 -55.2(5)
C214 C215 C216 C211 56.2(5)
C216 C211 C212 C213 57.6(4)
C221 N22 C21 Sn1 -149.8(4)
C221 N22 C21 N2 29.9(5)
C221 N22 C21 N21 -151.3(4)
C221 N22 C227 C228 -151(2)
C221 N22 C227 C232 80.8(16)
C221 C222 C223 C224 53.2(8)
C222 C221 C226 C225 54.7(8)
C222 C223 C224 C225 -54.5(8)
C223 C224 C225 C226 56.1(9)
C224 C225 C226 C221 -55.5(8)
C226 C221 C222 C223 -53.9(8)
C227 N22 C21 Sn1 -148.4(5)
C227 N22 C21 N2 31.3(7)
C227 N22 C21 N21 -149.9(5)
C227 N22 C221 C222 18.3(14)
C227 N22 C221 C226 -105.1(17)
C227 C228 C229 C230 54.2(10)
C228 C227 C232 C231 58.3(10)
C228 C229 C230 C231 -56.7(11)
C229 C230 C231 C232 57.6(11)
C230 C231 C232 C227 -57.2(10)
C232 C227 C228 C229 -55.5(9)
Sn2 C31 N31 C311 -148.3(3)
Sn2 C31 N32 C321 -161.4(3)
Sn2 C41 N41 C411 -150.6(3)
Sn2 C41 N42 C421 -163.9(4)
Sn2 N31 C311 C312 -53.3(4)
Sn2 N31 C311 C316 70.8(4)
Sn2 N32 C321 C322 -34.2(5)
Sn2 N32 C321 C326 89.4(4)
Sn2 N41 C411 C412 77.4(4)
Sn2 N41 C411 C416 -48.1(5)
Sn2 N42 C421 C422 79.1(4)
Sn2 N42 C421 C426 -45.1(4)
N3 C31 N31 Sn2 176.9(3)
N3 C31 N31 C311 28.6(4)
N3 C31 N32 Sn2 -176.9(3)
N3 C31 N32 C321 21.7(5)
N4 C41 N41 Sn2 177.8(3)
N4 C41 N41 C411 27.2(5)
N4 C41 N42 Sn2 -177.8(3)
N4 C41 N42 C421 18.4(5)
N31 C31 N3 C5 46.8(5)
N31 C31 N3 C6 -135.8(3)
N31 C31 N32 Sn2 3.7(3)
N31 C31 N32 C321 -157.7(3)
N31 C311 C312 C313 176.6(3)
N31 C311 C316 C315 -176.3(3)
N32 C31 N3 C5 -132.5(3)
N32 C31 N3 C6 44.9(5)
N32 C31 N31 Sn2 -3.7(3)
N32 C31 N31 C311 -152.0(3)
N32 C321 C322 C323 179.8(3)
N32 C321 C326 C325 179.8(3)
N41 C41 N4 C7 -128.6(4)
N41 C41 N4 C8 39.0(5)
N41 C41 N42 Sn2 4.0(3)
N41 C41 N42 C421 -159.8(3)
N41 C411 C412 C413 178.7(3)
N41 C411 C416 C415 -179.4(4)
N42 C41 N4 C7 53.4(5)
N42 C41 N4 C8 -139.0(4)
N42 C41 N41 Sn2 -4.0(3)
N42 C41 N41 C411 -154.6(3)
N42 C421 C422 C423 -177.9(3)
N42 C421 C426 C425 177.6(3)
C311 C312 C313 C314 -56.5(4)
C312 C311 C316 C315 -52.3(4)
C312 C313 C314 C315 57.7(4)
C313 C314 C315 C316 -56.0(4)
C314 C315 C316 C311 53.6(4)
C316 C311 C312 C313 53.7(4)
C321 C322 C323 C324 -56.5(4)
C322 C321 C326 C325 -56.5(4)
C322 C323 C324 C325 56.4(4)
C323 C324 C325 C326 -56.2(4)
C324 C325 C326 C321 56.3(4)
C326 C321 C322 C323 56.4(4)
C411 C412 C413 C414 56.0(5)
C412 C411 C416 C415 54.9(5)
C412 C413 C414 C415 -56.4(5)
C413 C414 C415 C416 55.5(5)
C414 C415 C416 C411 -55.4(6)
C416 C411 C412 C413 -55.0(4)
C421 C422 C423 C424 55.6(4)
C422 C421 C426 C425 53.4(4)
C422 C423 C424 C425 -56.8(4)
C423 C424 C425 C426 56.6(4)
C424 C425 C426 C421 -55.2(4)
C426 C421 C422 C423 -53.4(4)
C61 C62 C63 C64 -143(2)
C62 C63 C64 C65 -161(2)
C63 C64 C65 C66 171.3(16)
